data_4322111
loop_
_publ_author_name
'Guy N. Richardson'
'Udo Brand'
'Heinrich Vahrenkamp'

_publ_section_title
;
 Linear and Bent M(\m-CN)Pt(\m-CN)M Chains: Probes for Remote Metal-Metal
 Interactions
;
_journal_name_full 'Inorganic Chemistry'
_journal_page_first 3070
_journal_page_last 3079
_journal_paper_doi 10.1021/ic981384l
_journal_volume 38
_journal_year 1999
_chemical_formula_moiety '0.5 [C67 H60 Cl2 Fe2 N4 P4 Pt]'
_chemical_formula_sum 'C67 H60 Cl2 Fe2 N4 P4 Pt'
_chemical_formula_weight 1422.76
_chemical_name_systematic
; 
 ? 
;
_space_group_IT_number 14
_symmetry_cell_setting monoclinic
_symmetry_space_group_name_Hall '-P 2ybc'
_symmetry_space_group_name_H-M 'P 1 21/c 1'
_atom_sites_solution_hydrogens geom
_atom_sites_solution_primary direct
_atom_sites_solution_secondary difmap
_audit_creation_method SHELXL-97
_cell_angle_alpha 90.00
_cell_angle_beta 101.15(3)
_cell_angle_gamma 90.00
_cell_formula_units_Z 2
_cell_length_a 13.399(3)
_cell_length_b 14.598(3)
_cell_length_c 15.895(3)
_cell_measurement_temperature 293(2)
_cell_volume 3050.4(11)
_computing_publication_material 'SHELXL-97 (Sheldrick, 1997)'
_computing_structure_refinement 'SHELXL-97 (Sheldrick, 1997)'
_computing_structure_solution 'SHELXS-97 (Sheldrick, 1990)'
_diffrn_ambient_temperature 293(2)
_diffrn_measured_fraction_theta_full 0.959
_diffrn_measured_fraction_theta_max 0.959
_diffrn_measurement_device_type NONIUS-TURBO-CAD4
_diffrn_measurement_method Omega-2Theta
_diffrn_radiation_monochromator graphite
_diffrn_radiation_source 'fine-focus sealed tube'
_diffrn_radiation_type MoK\a
_diffrn_radiation_wavelength 0.71073
_diffrn_reflns_av_R_equivalents 0.0277
_diffrn_reflns_av_sigmaI/netI 0.0624
_diffrn_reflns_limit_h_max 16
_diffrn_reflns_limit_h_min -16
_diffrn_reflns_limit_k_max 17
_diffrn_reflns_limit_k_min 0
_diffrn_reflns_limit_l_max 0
_diffrn_reflns_limit_l_min -19
_diffrn_reflns_number 6206
_diffrn_reflns_theta_full 25.98
_diffrn_reflns_theta_max 25.98
_diffrn_reflns_theta_min 2.61
_diffrn_standards_interval_count 'OCR every 200 refl.'
_diffrn_standards_interval_time 'ICR every 7200s'
_exptl_absorpt_coefficient_mu 2.994
_exptl_absorpt_correction_T_max 0.782
_exptl_absorpt_correction_T_min 0.573
_exptl_absorpt_correction_type empirical
_exptl_crystal_colour red
_exptl_crystal_density_diffrn 1.549
_exptl_crystal_density_meas ?
_exptl_crystal_density_method 'not measured'
_exptl_crystal_description prism
_exptl_crystal_F_000 1428
_exptl_crystal_size_max 0.4
_exptl_crystal_size_mid 0.4
_exptl_crystal_size_min 0.3
_refine_diff_density_max 1.012
_refine_diff_density_min -0.707
_refine_diff_density_rms 0.120
_refine_ls_extinction_method none
_refine_ls_goodness_of_fit_ref 1.065
_refine_ls_hydrogen_treatment 'riding model'
_refine_ls_matrix_type full
_refine_ls_number_parameters 376
_refine_ls_number_reflns 5979
_refine_ls_number_restraints 0
_refine_ls_restrained_S_all 1.065
_refine_ls_R_factor_all 0.0918
_refine_ls_R_factor_gt 0.0391
_refine_ls_shift/su_max 0.000
_refine_ls_shift/su_mean 0.000
_refine_ls_structure_factor_coef Fsqd
_refine_ls_weighting_details 'w=1/[\s^2^(Fo^2^)+(0.0464P)^2^+3.5936P] where P=(Fo^2^+2Fc^2^)/3'
_refine_ls_weighting_scheme calc
_refine_ls_wR_factor_gt 0.0875
_refine_ls_wR_factor_ref 0.1057
_reflns_number_gt 4108
_reflns_number_total 5979
_reflns_threshold_expression >2sigma(I)
_cod_data_source_file ic981384l_7.cif
_cod_data_source_block guy4
_cod_depositor_comments
;
The following automatic conversions were performed:

'_exptl_crystal_density_meas' value 'not measured' was changed to '?'
- the value is perceived as not measured.

Automatic conversion script
Id: cif_fix_values 3008 2015-01-20 13:52:24Z robertas 

The following automatic conversions were performed:

'_refine_ls_weighting_scheme' value 'calc
w=1/[\s^2^(Fo^2^)+(0.0464P)^2^+3.5936P] where P=(Fo^2^+2Fc^2^)/3' was
changed to 'calc'. New tag '_refine_ls_weighting_details' was
created. The value of the new tag was set to
'w=1/[\s^2^(Fo^2^)+(0.0464P)^2^+3.5936P] where P=(Fo^2^+2Fc^2^)/3'.

Automatic conversion script
Id: cif_fix_values 3143 2015-03-26 13:38:13Z robertas 
;
_cod_database_code 4322111

loop_
_symmetry_equiv_pos_as_xyz
'x, y, z'
'-x, y+1/2, -z+1/2'
'-x, -y, -z'
'x, -y-1/2, z-1/2'

loop_
_atom_site_label
_atom_site_type_symbol
_atom_site_fract_x
_atom_site_fract_y
_atom_site_fract_z
_atom_site_U_iso_or_equiv
_atom_site_adp_type
_atom_site_occupancy
_atom_site_calc_flag
_atom_site_refinement_flags
_atom_site_disorder_assembly
_atom_site_disorder_group
Pt Pt 0.5000 0.0000 0.5000 0.03772(11) Uani 1 d S . .
Fe1 Fe 0.66723(6) 0.24055(5) 0.70345(4) 0.03144(18) Uani 1 d . . .
P1 P 0.58285(11) 0.35966(9) 0.63968(9) 0.0327(3) Uani 1 d . . .
P2 P 0.78556(11) 0.27746(10) 0.63072(9) 0.0375(3) Uani 1 d . . .
N1 N 0.5961(3) 0.1637(3) 0.6141(3) 0.0360(10) Uani 1 d . . .
N2 N 0.3434(6) 0.1253(4) 0.3789(4) 0.083(2) Uani 1 d . . .
C1 C 0.5598(4) 0.1065(4) 0.5703(4) 0.0384(13) Uani 1 d . . .
C2 C 0.4015(5) 0.0799(4) 0.4237(4) 0.0480(16) Uani 1 d . . .
C3 C 0.7164(5) 0.2801(4) 0.8300(3) 0.0465(15) Uani 1 d . . .
H3A H 0.7416 0.3396 0.8490 0.080 Uiso 1 d R . .
C4 C 0.7759(5) 0.2075(5) 0.8111(4) 0.0523(16) Uani 1 d . . .
H4A H 0.8482 0.2089 0.8141 0.080 Uiso 1 d R . .
C5 C 0.7127(6) 0.1309(4) 0.7874(4) 0.0542(17) Uani 1 d . . .
H5A H 0.7336 0.0713 0.7721 0.080 Uiso 1 d R . .
C6 C 0.6125(5) 0.1583(4) 0.7939(4) 0.0478(15) Uani 1 d . . .
H6A H 0.5532 0.1200 0.7813 0.080 Uiso 1 d R . .
C7 C 0.6143(5) 0.2493(4) 0.8202(4) 0.0477(15) Uani 1 d . . .
H7A H 0.5573 0.2846 0.8303 0.080 Uiso 1 d R . .
C8 C 0.7364(5) 0.3646(4) 0.5485(3) 0.0441(14) Uani 1 d . . .
H8A H 0.7578 0.3502 0.4958 0.080 Uiso 1 d R . .
H8B H 0.7631 0.4237 0.5675 0.080 Uiso 1 d R . .
C9 C 0.6203(4) 0.3666(4) 0.5347(3) 0.0405(13) Uani 1 d . . .
H9A H 0.5944 0.4220 0.5060 0.080 Uiso 1 d R . .
H9B H 0.5926 0.3155 0.4998 0.080 Uiso 1 d R . .
C111 C 0.4439(4) 0.3537(4) 0.6141(3) 0.0358(12) Uani 1 d . . .
C112 C 0.3855(5) 0.3999(5) 0.6631(5) 0.0612(19) Uani 1 d . . .
H11A H 0.4179 0.4394 0.7086 0.080 Uiso 1 d R . .
C113 C 0.2790(6) 0.3882(5) 0.6474(6) 0.072(2) Uani 1 d . . .
H11B H 0.2386 0.4186 0.6827 0.080 Uiso 1 d R . .
C114 C 0.2332(6) 0.3334(5) 0.5815(5) 0.070(2) Uani 1 d . . .
H11C H 0.1603 0.3284 0.5685 0.080 Uiso 1 d R . .
C115 C 0.2901(5) 0.2863(5) 0.5326(4) 0.0571(17) Uani 1 d . . .
H11D H 0.2574 0.2465 0.4875 0.080 Uiso 1 d R . .
C116 C 0.3948(5) 0.2958(4) 0.5489(4) 0.0468(15) Uani 1 d . . .
H11E H 0.4348 0.2620 0.5155 0.080 Uiso 1 d R . .
C121 C 0.6111(4) 0.4739(4) 0.6871(4) 0.0375(13) Uani 1 d . . .
C122 C 0.6170(5) 0.4866(4) 0.7744(4) 0.0436(14) Uani 1 d . . .
H12A H 0.6010 0.4363 0.8084 0.080 Uiso 1 d R . .
C123 C 0.6445(5) 0.5707(4) 0.8127(4) 0.0546(17) Uani 1 d . . .
H12B H 0.6504 0.5778 0.8735 0.080 Uiso 1 d R . .
C124 C 0.6644(5) 0.6440(4) 0.7635(4) 0.0547(17) Uani 1 d . . .
H12C H 0.6829 0.7025 0.7894 0.080 Uiso 1 d R . .
C125 C 0.6571(6) 0.6330(4) 0.6769(5) 0.0588(18) Uani 1 d . . .
H12D H 0.6708 0.6837 0.6423 0.080 Uiso 1 d R . .
C126 C 0.6302(5) 0.5492(4) 0.6391(4) 0.0472(15) Uani 1 d . . .
H12E H 0.6242 0.5428 0.5782 0.080 Uiso 1 d R . .
C211 C 0.8347(5) 0.1887(4) 0.5675(4) 0.0455(15) Uani 1 d . . .
C212 C 0.9036(5) 0.2129(5) 0.5154(4) 0.0608(18) Uani 1 d . . .
H21A H 0.9294 0.2743 0.5170 0.080 Uiso 1 d R . .
C213 C 0.9369(6) 0.1462(6) 0.4635(5) 0.070(2) Uani 1 d . . .
H21B H 0.9841 0.1614 0.4273 0.080 Uiso 1 d R . .
C214 C 0.9001(7) 0.0586(7) 0.4637(5) 0.079(3) Uani 1 d . . .
H21C H 0.9210 0.0135 0.4267 0.080 Uiso 1 d R . .
C215 C 0.8353(6) 0.0345(6) 0.5154(5) 0.068(2) Uani 1 d . . .
H21D H 0.8110 -0.0274 0.5149 0.080 Uiso 1 d R . .
C216 C 0.8029(5) 0.0996(4) 0.5687(4) 0.0523(16) Uani 1 d . . .
H21E H 0.7593 0.0824 0.6074 0.080 Uiso 1 d R . .
C221 C 0.9034(5) 0.3290(4) 0.6915(4) 0.0456(15) Uani 1 d . . .
C222 C 0.9029(6) 0.4173(5) 0.7203(4) 0.0616(19) Uani 1 d . . .
H22A H 0.8416 0.4529 0.7071 0.080 Uiso 1 d R . .
C223 C 0.9939(8) 0.4556(7) 0.7679(5) 0.081(3) Uani 1 d . . .
H22B H 0.9934 0.5173 0.7887 0.080 Uiso 1 d R . .
C224 C 1.0804(7) 0.4055(8) 0.7858(5) 0.084(3) Uani 1 d . . .
H22C H 1.1422 0.4334 0.8154 0.080 Uiso 1 d R . .
C225 C 1.0806(6) 0.3171(8) 0.7598(5) 0.083(3) Uani 1 d . . .
H22D H 1.1414 0.2814 0.7758 0.080 Uiso 1 d R . .
C226 C 0.9917(5) 0.2780(6) 0.7121(4) 0.0631(19) Uani 1 d . . .
H22E H 0.9928 0.2159 0.6925 0.080 Uiso 1 d R . .
C10 C 1.033(3) 0.523(4) 0.5727(13) 0.135(16) Uani 0.50 d P . .
H10A H 1.0992 0.5443 0.5648 0.162 Uiso 0.50 d PR . .
H10B H 1.0413 0.4731 0.6141 0.162 Uiso 0.50 d PR . .
Cl1 Cl 0.9607(5) 0.6063(4) 0.5974(4) 0.129(2) Uani 0.50 d P . .
Cl2 Cl 0.9961(12) 0.4878(13) 0.4627(6) 0.183(5) Uani 0.50 d P . .

loop_
_atom_site_aniso_label
_atom_site_aniso_U_11
_atom_site_aniso_U_22
_atom_site_aniso_U_33
_atom_site_aniso_U_23
_atom_site_aniso_U_13
_atom_site_aniso_U_12
Pt 0.03770(17) 0.03742(16) 0.03539(16) -0.01075(16) 0.00046(11) -0.00463(17)
Fe1 0.0319(4) 0.0311(4) 0.0296(4) -0.0034(3) 0.0017(3) -0.0026(3)
P1 0.0354(8) 0.0333(7) 0.0294(7) -0.0014(6) 0.0062(6) 0.0022(6)
P2 0.0312(8) 0.0449(8) 0.0356(7) -0.0046(6) 0.0044(6) -0.0007(7)
N1 0.030(3) 0.036(2) 0.040(3) -0.008(2) 0.003(2) 0.000(2)
N2 0.096(6) 0.067(4) 0.071(4) -0.009(3) -0.018(4) 0.017(4)
C1 0.038(3) 0.034(3) 0.042(3) -0.009(3) 0.005(3) -0.006(3)
C2 0.044(4) 0.044(3) 0.051(4) -0.023(3) -0.003(3) -0.012(3)
C3 0.062(4) 0.045(3) 0.029(3) -0.002(3) -0.002(3) -0.009(3)
C4 0.040(4) 0.073(4) 0.040(3) 0.016(3) -0.002(3) 0.003(3)
C5 0.077(5) 0.036(3) 0.048(4) 0.012(3) 0.006(3) 0.003(3)
C6 0.048(4) 0.052(4) 0.041(3) 0.008(3) 0.001(3) -0.009(3)
C7 0.051(4) 0.060(4) 0.035(3) 0.004(3) 0.014(3) 0.000(3)
C8 0.053(4) 0.052(3) 0.030(3) 0.001(3) 0.013(3) 0.004(3)
C9 0.042(3) 0.044(3) 0.035(3) 0.003(3) 0.008(3) 0.001(3)
C111 0.035(3) 0.035(3) 0.037(3) 0.007(2) 0.006(2) 0.008(2)
C112 0.049(4) 0.056(4) 0.081(5) -0.018(4) 0.016(4) -0.005(3)
C113 0.053(5) 0.061(4) 0.112(7) -0.017(5) 0.040(5) 0.002(4)
C114 0.046(4) 0.066(5) 0.097(6) 0.001(4) 0.012(4) 0.000(4)
C115 0.047(4) 0.065(4) 0.056(4) -0.002(3) 0.002(3) -0.003(3)
C116 0.040(4) 0.059(4) 0.040(3) -0.008(3) 0.004(3) 0.003(3)
C121 0.037(3) 0.034(3) 0.042(3) -0.005(2) 0.009(3) 0.002(2)
C122 0.056(4) 0.036(3) 0.040(3) -0.002(2) 0.011(3) 0.001(3)
C123 0.071(5) 0.050(4) 0.039(3) -0.014(3) 0.002(3) 0.005(3)
C124 0.054(4) 0.042(3) 0.067(4) -0.015(3) 0.010(3) -0.006(3)
C125 0.079(5) 0.038(3) 0.064(4) -0.001(3) 0.025(4) -0.006(3)
C126 0.060(4) 0.040(3) 0.043(3) -0.002(3) 0.015(3) -0.003(3)
C211 0.042(4) 0.059(4) 0.034(3) -0.005(3) 0.005(3) 0.014(3)
C212 0.050(4) 0.083(5) 0.049(4) -0.001(4) 0.009(3) 0.016(4)
C213 0.060(5) 0.103(6) 0.052(4) 0.008(4) 0.019(4) 0.042(5)
C214 0.086(6) 0.092(6) 0.054(4) -0.008(4) 0.001(4) 0.054(5)
C215 0.073(5) 0.067(4) 0.058(4) -0.004(4) -0.003(4) 0.033(4)
C216 0.049(4) 0.052(4) 0.053(4) -0.006(3) 0.003(3) 0.020(3)
C221 0.039(4) 0.061(4) 0.037(3) -0.003(3) 0.009(3) -0.017(3)
C222 0.051(4) 0.083(5) 0.054(4) -0.013(4) 0.020(3) -0.022(4)
C223 0.086(7) 0.100(6) 0.063(5) -0.025(5) 0.027(5) -0.047(6)
C224 0.057(6) 0.141(9) 0.055(5) -0.018(5) 0.015(4) -0.047(6)
C225 0.033(4) 0.144(9) 0.068(5) 0.006(6) 0.000(4) -0.009(5)
C226 0.042(4) 0.091(5) 0.054(4) 0.001(4) 0.002(3) -0.005(4)
C10 0.100(19) 0.26(4) 0.044(15) 0.04(2) 0.018(13) 0.09(2)
Cl1 0.134(5) 0.121(5) 0.123(5) 0.033(4) 0.002(4) -0.007(4)
Cl2 0.231(13) 0.234(12) 0.084(6) 0.035(11) 0.028(8) 0.058(10)

loop_
_atom_type_symbol
_atom_type_description
_atom_type_scat_dispersion_real
_atom_type_scat_dispersion_imag
_atom_type_scat_source
C C 0.0033 0.0016 'International Tables Vol C Tables 4.2.6.8 and 6.1.1.4'
H H 0.0000 0.0000 'International Tables Vol C Tables 4.2.6.8 and 6.1.1.4'
N N 0.0061 0.0033 'International Tables Vol C Tables 4.2.6.8 and 6.1.1.4'
P P 0.1023 0.0942 'International Tables Vol C Tables 4.2.6.8 and 6.1.1.4'
Fe Fe 0.3463 0.8444 'International Tables Vol C Tables 4.2.6.8 and 6.1.1.4'
Pt Pt -1.7033 8.3905 'International Tables Vol C Tables 4.2.6.8 and 6.1.1.4'
Cl Cl 0.1484 0.1585 'International Tables Vol C Tables 4.2.6.8 and 6.1.1.4'

loop_
_geom_angle_atom_site_label_1
_geom_angle_atom_site_label_2
_geom_angle_atom_site_label_3
_geom_angle
_geom_angle_site_symmetry_1
_geom_angle_site_symmetry_3
_geom_angle_publ_flag
C2 Pt C2 180.000(1) . 3_656 ?
C2 Pt C1 88.2(2) . 3_656 ?
C2 Pt C1 91.8(2) 3_656 3_656 ?
C2 Pt C1 91.8(2) . . y
C2 Pt C1 88.2(2) 3_656 . y
C1 Pt C1 180.0 3_656 . y
N1 Fe1 C3 154.5(2) . . y
N1 Fe1 C4 130.1(2) . . y
C3 Fe1 C4 39.2(2) . . y
N1 Fe1 C5 93.8(2) . . y
C3 Fe1 C5 66.2(2) . . y
C4 Fe1 C5 39.5(3) . . y
N1 Fe1 C6 89.1(2) . . y
C3 Fe1 C6 65.4(2) . . y
C4 Fe1 C6 65.7(2) . . y
C5 Fe1 C6 39.5(3) . . y
N1 Fe1 C7 118.9(2) . . y
C3 Fe1 C7 39.6(2) . . y
C4 Fe1 C7 65.9(3) . . y
C5 Fe1 C7 66.0(3) . . y
C6 Fe1 C7 38.5(2) . . y
N1 Fe1 P2 93.42(15) . . y
C3 Fe1 P2 108.38(19) . . y
C4 Fe1 P2 91.58(19) . . y
C5 Fe1 P2 111.8(2) . . y
C6 Fe1 P2 151.30(19) . . y
C7 Fe1 P2 147.50(18) . . y
N1 Fe1 P1 89.04(14) . . y
C3 Fe1 P1 105.33(18) . . y
C4 Fe1 P1 140.8(2) . . y
C5 Fe1 P1 162.2(2) . . y
C6 Fe1 P1 123.06(19) . . y
C7 Fe1 P1 97.25(18) . . y
P2 Fe1 P1 85.59(6) . . y
C111 P1 C9 104.3(3) . . y
C111 P1 C121 104.7(3) . . y
C9 P1 C121 104.6(3) . . y
C111 P1 Fe1 118.21(18) . . y
C9 P1 Fe1 104.77(19) . . y
C121 P1 Fe1 118.62(19) . . y
C211 P2 C221 102.3(3) . . y
C211 P2 C8 102.4(3) . . y
C221 P2 C8 104.0(3) . . y
C211 P2 Fe1 119.0(2) . . y
C221 P2 Fe1 117.08(19) . . y
C8 P2 Fe1 110.2(2) . . y
C1 N1 Fe1 168.4(5) . . y
N1 C1 Pt 176.0(5) . . y
N2 C2 Pt 179.1(6) . . y
C4 C3 C7 108.4(5) . . y
C4 C3 Fe1 70.5(3) . . y
C7 C3 Fe1 71.8(3) . . y
C3 C4 C5 108.7(6) . . y
C3 C4 Fe1 70.2(3) . . y
C5 C4 Fe1 71.0(4) . . y
C4 C5 C6 106.5(6) . . y
C4 C5 Fe1 69.5(3) . . y
C6 C5 Fe1 70.7(4) . . y
C7 C6 C5 109.2(6) . . y
C7 C6 Fe1 70.9(3) . . y
C5 C6 Fe1 69.7(3) . . y
C6 C7 C3 107.2(6) . . y
C6 C7 Fe1 70.6(3) . . y
C3 C7 Fe1 68.6(3) . . y
C9 C8 P2 109.1(4) . . y
C8 C9 P1 108.5(4) . . y
C112 C111 C116 118.4(6) . . y
C112 C111 P1 121.0(5) . . y
C116 C111 P1 120.4(4) . . y
C111 C112 C113 120.3(7) . . y
C114 C113 C112 119.7(7) . . y
C113 C114 C115 120.7(7) . . y
C114 C115 C116 119.9(7) . . y
C115 C116 C111 120.9(6) . . y
C122 C121 C126 117.5(5) . . y
C122 C121 P1 119.9(4) . . y
C126 C121 P1 122.5(4) . . y
C121 C122 C123 121.1(5) . . y
C124 C123 C122 120.0(6) . . y
C125 C124 C123 119.6(6) . . y
C124 C125 C126 120.2(6) . . y
C125 C126 C121 121.6(6) . . y
C216 C211 C212 119.3(6) . . y
C216 C211 P2 121.1(5) . . y
C212 C211 P2 119.6(5) . . y
C211 C212 C213 119.6(7) . . y
C214 C213 C212 119.4(8) . . y
C215 C214 C213 121.2(7) . . y
C214 C215 C216 120.2(8) . . y
C211 C216 C215 120.2(7) . . y
C222 C221 C226 119.2(6) . . y
C222 C221 P2 120.0(5) . . y
C226 C221 P2 120.8(5) . . y
C221 C222 C223 119.3(8) . . y
C224 C223 C222 120.8(9) . . y
C223 C224 C225 120.1(8) . . y
C224 C225 C226 120.1(9) . . y
C221 C226 C225 120.5(8) . . y
Cl1 C10 Cl2 112.1(14) . . y
C10 Cl1 Cl2 20.4(11) . 3_766 ?
Cl2 Cl2 C10 10.9(18) 3_766 . y
Cl2 Cl2 Cl1 138.4(17) 3_766 3_766 ?
C10 Cl2 Cl1 131.7(11) . 3_766 ?

loop_
_geom_bond_atom_site_label_1
_geom_bond_atom_site_label_2
_geom_bond_distance
_geom_bond_site_symmetry_2
_geom_bond_publ_flag
Pt C2 1.988(7) . y
Pt C2 1.988(7) 3_656 ?
Pt C1 1.991(5) 3_656 ?
Pt C1 1.991(5) . y
Fe1 N1 1.913(4) . y
Fe1 C3 2.074(5) . y
Fe1 C4 2.077(6) . y
Fe1 C5 2.097(6) . y
Fe1 C6 2.111(6) . y
Fe1 C7 2.115(6) . y
Fe1 P2 2.2023(17) . y
Fe1 P1 2.2104(16) . y
P1 C111 1.829(6) . y
P1 C9 1.835(5) . y
P1 C121 1.839(5) . y
P2 C211 1.838(6) . y
P2 C221 1.844(6) . y
P2 C8 1.851(6) . y
N1 C1 1.135(7) . y
N2 C2 1.157(8) . y
C3 C4 1.394(9) . y
C3 C7 1.419(9) . y
C4 C5 1.410(9) . y
C5 C6 1.424(9) . y
C6 C7 1.392(9) . y
C8 C9 1.528(8) . y
C111 C112 1.382(8) . y
C111 C116 1.400(8) . y
C112 C113 1.411(10) . y
C113 C114 1.367(10) . y
C114 C115 1.374(10) . y
C115 C116 1.383(9) . y
C121 C122 1.387(8) . y
C121 C126 1.389(8) . y
C122 C123 1.388(8) . y
C123 C124 1.381(9) . y
C124 C125 1.371(9) . y
C125 C126 1.380(8) . y
C211 C216 1.371(9) . y
C211 C212 1.400(9) . y
C212 C213 1.403(10) . y
C213 C214 1.371(12) . y
C214 C215 1.352(12) . y
C215 C216 1.398(9) . y
C221 C222 1.369(9) . y
C221 C226 1.382(9) . y
C222 C223 1.420(10) . y
C223 C224 1.354(13) . y
C224 C225 1.355(12) . y
C225 C226 1.403(10) . y
C10 Cl1 1.65(4) . y
C10 Cl2 1.80(3) . y
Cl1 Cl2 1.830(17) 3_766 ?
Cl2 Cl2 1.22(2) 3_766 ?
Cl2 Cl1 1.830(17) 3_766 ?
